data_1007018
loop_
_publ_author_name
'Seethanen, D'
'Durif, A'
'Averbuch-Pouchot, M T'

_publ_section_title
;
Structure cristalline du trimetaphosphate mixte de zinc-potassium
tetrahydrate:  K~4~ Zn (P~3~ O~9~)~2~ (H~2~ O)~3~
;
_journal_coden_ASTM ACBCAR
_journal_name_full 'Acta Crystallographica B (24,1968-38,1982)'
_journal_page_first 14
_journal_page_last 17
_journal_paper_doi 10.1107/S0567740878002204
_journal_volume 34
_journal_year 1978
_chemical_formula_structural 'K4 ZN (P3 O9)2 (H2 O)4'
_chemical_formula_sum 'H8 K4 O22 P6 Zn'
_chemical_name_systematic
;
Tetrapotassium zinc bis(cyclo-triphosphate) tetrahydrate
;
_space_group_IT_number 12
_symmetry_cell_setting monoclinic
_symmetry_Int_Tables_number 12
_symmetry_space_group_name_Hall '-C 2y'
_symmetry_space_group_name_H-M 'C 1 2/m 1'
_cell_angle_alpha 90
_cell_angle_beta 124.41(2)
_cell_angle_gamma 90
_cell_formula_units_Z 2
_cell_length_a 12.444(4)
_cell_length_b 10.978(2)
_cell_length_c 9.624(3)
_cell_volume 1084.7
_refine_ls_R_factor_all 0.042
_cod_database_code 1007018

loop_
_symmetry_equiv_pos_as_xyz
x,y,z
x,-y,z
-x,-y,-z
-x,y,-z
1/2+x,1/2+y,z
1/2+x,1/2-y,z
1/2-x,1/2-y,-z
1/2-x,1/2+y,-z

loop_
_atom_site_label
_atom_site_type_symbol
_atom_site_symmetry_multiplicity
_atom_site_Wyckoff_symbol
_atom_site_fract_x
_atom_site_fract_y
_atom_site_fract_z
_atom_site_occupancy
_atom_site_attached_hydrogens
_atom_site_calc_flag
Zn1 Zn2+ 2 d 0. 0.5 0.5 1. 0 d
K1 K1+ 4 i 0.17476(12) 0. 0.44082(20) 1. 0 d
K2 K1+ 4 g 0. 0.22364(14) 0. 1. 0 d
P1 P5+ 4 i 0.25694(9) 0. 0.09819(10) 1. 0 d
P2 P5+ 8 j 0.34891(6) 0.36524(6) 0.21371(7) 1. 0 d
O1 O2- 4 i 0.15297(36) 0. 0.12169(48) 1. 0 d
O2 O2- 4 i 0.39431(28) 0. 0.24586(31) 1. 0 d
O3 O2- 8 j 0.47712(23) 0.32147(23) 0.26227(30) 1. 0 d
O4 O2- 8 j 0.27418(24) 0.29506(23) 0.26052(30) 1. 0 d
O5 O2- 8 j 0.24469(22) 0.11214(17) -0.01576(22) 1. 0 d
O6 O2- 4 i 0.36668(40) 0.5 0.28719(34) 1. 0 d
O7 O2- 8 j 0.11654(19) 0.36432(17) 0.49168(23) 1. 2 d

loop_
_atom_type_symbol
_atom_type_oxidation_number
Zn2+ 2.000
K1+ 1.000
P5+ 5.000
O2- -2.000
H1+ 1.000
